data_4110696
loop_
_publ_author_name
'Phil S. Baran'
'Benjamin D. Hafensteiner'
'Narendra B. Ambhaikar'
'Carlos A. Guerrero'
'John D. Gallagher'

_publ_section_title
;
 Enantioselective Total Synthesis of Avrainvillamide and the Stephacidins
;
_journal_name_full 'Journal of the American Chemical Society'
_journal_page_first 8678
_journal_page_last 8693
_journal_paper_doi 10.1021/ja061660s
_journal_volume 128
_journal_year 2006
_chemical_formula_sum 'C29 H37 N3 O8'
_chemical_formula_weight 555.62
_chemical_name_systematic
; 
 ? 
;
_space_group_IT_number 4
_symmetry_cell_setting monoclinic
_symmetry_space_group_name_Hall 'P 2yb'
_symmetry_space_group_name_H-M 'P 1 21 1'
_atom_sites_solution_hydrogens geom
_atom_sites_solution_primary direct
_atom_sites_solution_secondary difmap
_audit_creation_method SHELXL-97
_cell_angle_alpha 90.00
_cell_angle_beta 103.32(3)
_cell_angle_gamma 90.00
_cell_formula_units_Z 2
_cell_length_a 13.869(3)
_cell_length_b 7.4858(15)
_cell_length_c 14.598(3)
_cell_measurement_reflns_used 772
_cell_measurement_temperature 296(2)
_cell_measurement_theta_max 18.61
_cell_measurement_theta_min 2.87
_cell_volume 1474.8(6)
_computing_cell_refinement 'Bruker SMART'
_computing_data_collection 'Bruker SMART'
_computing_data_reduction 'Bruker SAINT+'
_computing_molecular_graphics 'Bruker SHELXTL'
_computing_publication_material 'Bruker SHELXTL'
_computing_structure_refinement 'SHELXL-97 (Sheldrick, 1997)'
_computing_structure_solution 'SHELXS-97 (Sheldrick, 1997)'
_diffrn_ambient_temperature 296(2)
_diffrn_measured_fraction_theta_full 0.999
_diffrn_measured_fraction_theta_max 0.999
_diffrn_measurement_device_type 'CCD area detector'
_diffrn_measurement_method 'phi and omega scans'
_diffrn_radiation_monochromator graphite
_diffrn_radiation_source 'normal-focus sealed tube'
_diffrn_radiation_type MoK\a
_diffrn_radiation_wavelength 0.71073
_diffrn_reflns_av_R_equivalents 0.0914
_diffrn_reflns_av_sigmaI/netI 0.2254
_diffrn_reflns_limit_h_max 14
_diffrn_reflns_limit_h_min -16
_diffrn_reflns_limit_k_max 8
_diffrn_reflns_limit_k_min -8
_diffrn_reflns_limit_l_max 17
_diffrn_reflns_limit_l_min -15
_diffrn_reflns_number 8861
_diffrn_reflns_theta_full 24.99
_diffrn_reflns_theta_max 24.99
_diffrn_reflns_theta_min 1.43
_diffrn_standards_decay_% <1%
_exptl_absorpt_coefficient_mu 0.092
_exptl_absorpt_correction_T_max 0.9973
_exptl_absorpt_correction_T_min 0.9748
_exptl_absorpt_correction_type empirical
_exptl_absorpt_process_details 'SADABS (Sheldrick, 1999)'
_exptl_crystal_colour Colorless
_exptl_crystal_density_diffrn 1.251
_exptl_crystal_density_meas 0
_exptl_crystal_description Needle-shaped
_exptl_crystal_F_000 592
_exptl_crystal_size_max 0.28
_exptl_crystal_size_mid 0.03
_exptl_crystal_size_min 0.03
_refine_diff_density_max 0.160
_refine_diff_density_min -0.162
_refine_diff_density_rms 0.041
_refine_ls_abs_structure_details 'Flack H D (1983), Acta Cryst. A39, 876-881'
_refine_ls_abs_structure_Flack 1(3)
_refine_ls_extinction_method none
_refine_ls_goodness_of_fit_ref 0.956
_refine_ls_hydrogen_treatment mixed
_refine_ls_matrix_type full
_refine_ls_number_parameters 367
_refine_ls_number_reflns 5149
_refine_ls_number_restraints 1
_refine_ls_restrained_S_all 0.956
_refine_ls_R_factor_all 0.2418
_refine_ls_R_factor_gt 0.0751
_refine_ls_shift/su_max 0.013
_refine_ls_shift/su_mean 0.002
_refine_ls_structure_factor_coef Fsqd
_refine_ls_weighting_details 'calc w=1/[\s^2^(Fo^2^)+(0.0260P)^2^+0.0000P] where P=(Fo^2^+2Fc^2^)/3'
_refine_ls_weighting_scheme calc
_refine_ls_wR_factor_gt 0.0983
_refine_ls_wR_factor_ref 0.1469
_reflns_number_gt 1847
_reflns_number_total 5149
_reflns_threshold_expression >2sigma(I)
_cod_data_source_file ja061660ssi20060328_112410.cif
_cod_data_source_block emrg
_cod_original_cell_volume 1474.7(5)
_cod_database_code 4110696

loop_
_symmetry_equiv_pos_as_xyz
'x, y, z'
'-x, y+1/2, -z'

loop_
_atom_site_label
_atom_site_type_symbol
_atom_site_fract_x
_atom_site_fract_y
_atom_site_fract_z
_atom_site_U_iso_or_equiv
_atom_site_adp_type
_atom_site_occupancy
_atom_site_symmetry_multiplicity
_atom_site_calc_flag
_atom_site_refinement_flags
O1 O 0.3930(4) 0.3698(10) 0.1606(3) 0.100(2) Uani 1 1 d .
O2 O 0.2493(3) 0.3906(9) 0.0519(3) 0.0794(16) Uani 1 1 d .
O3 O 0.5158(3) -0.0317(6) 0.5356(3) 0.0530(14) Uani 1 1 d .
O4 O 0.0800(4) 0.0479(10) 0.5157(4) 0.134(3) Uani 1 1 d .
O5 O 0.0574(4) -0.0423(11) 0.3735(4) 0.126(3) Uani 1 1 d .
O6 O 0.2536(3) 0.2837(6) 0.6513(3) 0.0576(14) Uani 1 1 d .
O7 O 0.7716(6) 0.412(2) 0.9235(5) 0.231(6) Uani 1 1 d .
O8 O 0.7187(5) 0.3754(11) 0.7764(4) 0.118(2) Uani 1 1 d .
N1 N 0.2472(4) 0.3772(9) 0.2041(4) 0.0538(15) Uani 1 1 d .
N2 N 0.3808(3) 0.1466(7) 0.4919(3) 0.0377(14) Uani 1 1 d .
H2A H 0.4099 0.2224 0.4631 0.045 Uiso 1 1 calc R
N3 N 0.3186(4) 0.0079(8) 0.6380(3) 0.0459(15) Uani 1 1 d .
C1 C 0.0322(5) 0.3975(14) 0.2969(5) 0.095(3) Uani 1 1 d .
H1A H 0.0202 0.3953 0.3570 0.114 Uiso 1 1 calc R
C2 C -0.0454(6) 0.4114(18) 0.2182(6) 0.150(6) Uani 1 1 d .
H2B H -0.1101 0.4213 0.2253 0.180 Uiso 1 1 calc R
C3 C -0.0270(6) 0.4106(19) 0.1290(6) 0.143(5) Uani 1 1 d .
H3A H -0.0803 0.4202 0.0772 0.171 Uiso 1 1 calc R
C4 C 0.0677(5) 0.3960(14) 0.1137(5) 0.092(3) Uani 1 1 d .
H4A H 0.0789 0.3918 0.0533 0.111 Uiso 1 1 calc R
C5 C 0.1456(5) 0.3880(12) 0.1938(5) 0.060(2) Uani 1 1 d .
C6 C 0.1269(4) 0.3871(11) 0.2844(4) 0.0518(19) Uani 1 1 d .
C7 C 0.2220(4) 0.3683(9) 0.3514(4) 0.0421(17) Uani 1 1 d .
C8 C 0.2904(5) 0.3700(10) 0.3004(4) 0.056(2) Uani 1 1 d .
H8A H 0.3583 0.3667 0.3257 0.067 Uiso 1 1 calc R
C9 C 0.3051(6) 0.3766(14) 0.1382(5) 0.074(2) Uani 1 1 d .
C10 C 0.2935(7) 0.392(2) -0.0321(6) 0.107(4) Uani 1 1 d .
C11 C 0.2059(6) 0.404(2) -0.1111(5) 0.176(6) Uani 1 1 d .
H11A H 0.1693 0.5103 -0.1046 0.212 Uiso 1 1 calc R
H11B H 0.1646 0.3013 -0.1108 0.212 Uiso 1 1 calc R
H11C H 0.2268 0.4086 -0.1693 0.212 Uiso 1 1 calc R
C12 C 0.3509(9) 0.229(2) -0.0360(7) 0.183(7) Uani 1 1 d .
H12A H 0.4047 0.2223 0.0187 0.219 Uiso 1 1 calc R
H12B H 0.3768 0.2303 -0.0916 0.219 Uiso 1 1 calc R
H12C H 0.3088 0.1263 -0.0376 0.219 Uiso 1 1 calc R
C13 C 0.3578(10) 0.5569(17) -0.0255(7) 0.169(6) Uani 1 1 d .
H13A H 0.3223 0.6584 -0.0101 0.202 Uiso 1 1 calc R
H13B H 0.3747 0.5769 -0.0849 0.202 Uiso 1 1 calc R
H13C H 0.4173 0.5401 0.0226 0.202 Uiso 1 1 calc R
C14 C 0.2382(4) 0.3564(9) 0.4554(4) 0.0450(18) Uani 1 1 d .
H14A H 0.1761 0.3829 0.4725 0.054 Uiso 1 1 calc R
H14B H 0.2854 0.4479 0.4834 0.054 Uiso 1 1 calc R
C15 C 0.2760(4) 0.1761(9) 0.4984(4) 0.0355(17) Uani 1 1 d .
C16 C 0.2194(4) 0.0130(9) 0.4467(4) 0.0410(17) Uani 1 1 d .
H16A H 0.2229 0.0172 0.3804 0.049 Uiso 1 1 calc R
C17 C 0.2707(4) -0.1623(9) 0.4916(4) 0.050(2) Uani 1 1 d .
H17A H 0.2232 -0.2357 0.5140 0.060 Uiso 1 1 calc R
H17B H 0.2948 -0.2298 0.4448 0.060 Uiso 1 1 calc R
C18 C 0.3573(5) -0.1140(11) 0.5739(4) 0.0440(17) Uani 1 1 d .
C19 C 0.4285(5) 0.0015(10) 0.5313(4) 0.0444(18) Uani 1 1 d .
C20 C 0.1127(5) 0.0123(11) 0.4515(6) 0.055(2) Uani 1 1 d .
C21 C -0.0483(5) -0.0622(19) 0.3671(5) 0.175(7) Uani 1 1 d .
H21A H -0.0812 -0.0911 0.3035 0.210 Uiso 1 1 calc R
H21B H -0.0744 0.0476 0.3852 0.210 Uiso 1 1 calc R
H21C H -0.0589 -0.1563 0.4083 0.210 Uiso 1 1 calc R
C22 C 0.2790(5) 0.1639(11) 0.6046(4) 0.0414(18) Uani 1 1 d .
C23 C 0.3374(5) -0.0623(10) 0.7346(4) 0.064(3) Uani 1 1 d .
H23A H 0.2801 -0.0470 0.7614 0.077 Uiso 1 1 calc R
H23B H 0.3943 -0.0048 0.7750 0.077 Uiso 1 1 calc R
C24 C 0.3574(6) -0.2579(12) 0.7201(5) 0.086(3) Uani 1 1 d .
H24A H 0.4014 -0.3074 0.7757 0.103 Uiso 1 1 calc R
H24B H 0.2961 -0.3256 0.7067 0.103 Uiso 1 1 calc R
C25 C 0.4050(5) -0.2628(9) 0.6380(5) 0.063(2) Uani 1 1 d .
H25A H 0.3934 -0.3770 0.6060 0.075 Uiso 1 1 calc R
H25B H 0.4759 -0.2439 0.6584 0.075 Uiso 1 1 calc R
C26 C 0.8892(6) 0.3811(16) 0.8356(6) 0.124(3) Uani 1 1 d .
H26A H 0.9327 0.4478 0.8843 0.149 Uiso 1 1 calc R
H26B H 0.8906 0.4314 0.7754 0.149 Uiso 1 1 calc R
H26C H 0.9107 0.2590 0.8378 0.149 Uiso 1 1 calc R
C27 C 0.7889(9) 0.3890(18) 0.8494(8) 0.113(4) Uani 1 1 d .
C28 C 0.6201(7) 0.392(2) 0.7885(7) 0.161(5) Uani 1 1 d .
H28A H 0.6158 0.3344 0.8471 0.193 Uiso 1 1 calc R
H28B H 0.6044 0.5170 0.7931 0.193 Uiso 1 1 calc R
C29 C 0.5526(7) 0.3164(15) 0.7166(6) 0.152(5) Uani 1 1 d .
H29A H 0.4872 0.3339 0.7265 0.182 Uiso 1 1 calc R
H29B H 0.5657 0.1908 0.7140 0.182 Uiso 1 1 calc R
H29C H 0.5572 0.3714 0.6583 0.182 Uiso 1 1 calc R

loop_
_atom_site_aniso_label
_atom_site_aniso_U_11
_atom_site_aniso_U_22
_atom_site_aniso_U_33
_atom_site_aniso_U_23
_atom_site_aniso_U_13
_atom_site_aniso_U_12
O1 0.063(3) 0.179(6) 0.065(3) 0.026(5) 0.025(3) 0.015(5)
O2 0.074(3) 0.122(5) 0.044(3) 0.011(4) 0.018(3) -0.003(4)
O3 0.036(3) 0.052(4) 0.068(3) -0.003(3) 0.008(2) 0.014(3)
O4 0.061(4) 0.241(9) 0.113(5) -0.073(6) 0.047(4) -0.039(5)
O5 0.049(3) 0.259(9) 0.067(4) 0.004(5) 0.003(3) -0.058(5)
O6 0.063(3) 0.068(4) 0.045(3) -0.009(3) 0.018(3) 0.019(3)
O7 0.144(7) 0.437(19) 0.109(6) -0.041(10) 0.022(6) -0.012(9)
O8 0.099(5) 0.136(6) 0.104(5) 0.009(6) -0.008(4) 0.012(6)
N1 0.055(4) 0.060(4) 0.049(4) 0.005(4) 0.014(3) 0.003(4)
N2 0.031(3) 0.040(4) 0.045(3) 0.009(3) 0.014(3) -0.004(3)
N3 0.057(4) 0.050(4) 0.034(3) 0.004(3) 0.019(3) 0.014(4)
C1 0.053(5) 0.166(10) 0.066(5) 0.018(7) 0.012(4) 0.027(7)
C2 0.051(6) 0.313(18) 0.086(7) 0.074(11) 0.016(5) 0.042(9)
C3 0.068(7) 0.276(16) 0.073(6) 0.044(9) -0.004(5) -0.001(9)
C4 0.061(5) 0.149(9) 0.055(5) -0.009(6) -0.012(4) 0.006(7)
C5 0.041(4) 0.080(6) 0.052(4) 0.018(5) -0.002(4) 0.000(5)
C6 0.034(4) 0.066(5) 0.057(5) 0.000(5) 0.013(4) 0.003(5)
C7 0.039(4) 0.042(4) 0.048(4) 0.003(4) 0.015(3) 0.004(4)
C8 0.052(4) 0.065(5) 0.045(4) 0.020(5) -0.003(4) 0.011(5)
C9 0.060(5) 0.100(7) 0.062(6) 0.007(7) 0.012(5) 0.010(6)
C10 0.101(8) 0.173(12) 0.060(6) -0.005(9) 0.043(6) -0.001(10)
C11 0.137(8) 0.350(18) 0.035(5) 0.001(10) 0.004(5) 0.017(12)
C12 0.178(14) 0.29(2) 0.104(11) -0.013(11) 0.084(9) 0.015(14)
C13 0.253(15) 0.203(16) 0.073(8) 0.002(8) 0.084(9) -0.085(13)
C14 0.045(4) 0.040(4) 0.048(4) 0.010(4) 0.007(3) 0.010(4)
C15 0.028(4) 0.034(5) 0.045(4) -0.007(4) 0.009(3) 0.006(4)
C16 0.039(4) 0.041(4) 0.043(4) 0.004(4) 0.010(3) -0.004(4)
C17 0.059(5) 0.036(6) 0.056(5) 0.011(4) 0.015(4) 0.000(4)
C18 0.047(4) 0.044(4) 0.039(4) 0.004(4) 0.006(3) 0.008(4)
C19 0.052(5) 0.045(5) 0.033(4) 0.009(4) 0.004(4) 0.000(5)
C20 0.045(5) 0.058(5) 0.061(5) 0.012(5) 0.013(4) -0.014(5)
C21 0.043(5) 0.37(2) 0.102(7) 0.055(10) -0.004(5) -0.063(9)
C22 0.032(4) 0.058(6) 0.033(4) -0.002(5) 0.007(3) -0.002(4)
C23 0.075(6) 0.089(8) 0.030(4) 0.009(4) 0.017(4) 0.006(5)
C24 0.099(7) 0.088(8) 0.085(7) 0.043(6) 0.050(6) 0.035(6)
C25 0.072(6) 0.048(5) 0.065(6) 0.017(4) 0.009(5) 0.019(5)
C26 0.120(7) 0.144(9) 0.113(8) 0.005(8) 0.034(6) 0.018(9)
C27 0.121(10) 0.129(9) 0.090(8) 0.015(10) 0.026(8) 0.006(10)
C28 0.098(8) 0.205(14) 0.163(11) -0.048(12) -0.002(8) -0.002(11)
C29 0.135(9) 0.151(12) 0.136(9) -0.023(9) -0.036(8) 0.013(9)

loop_
_atom_type_symbol
_atom_type_description
_atom_type_scat_dispersion_real
_atom_type_scat_dispersion_imag
_atom_type_scat_source
C C 0.0033 0.0016 'International Tables Vol C Tables 4.2.6.8 and 6.1.1.4'
H H 0.0000 0.0000 'International Tables Vol C Tables 4.2.6.8 and 6.1.1.4'
N N 0.0061 0.0033 'International Tables Vol C Tables 4.2.6.8 and 6.1.1.4'
O O 0.0106 0.0060 'International Tables Vol C Tables 4.2.6.8 and 6.1.1.4'

loop_
_geom_angle_atom_site_label_1
_geom_angle_atom_site_label_2
_geom_angle_atom_site_label_3
_geom_angle
C9 O2 C10 121.5(6)
C20 O5 C21 118.4(6)
C27 O8 C28 117.4(9)
C5 N1 C9 131.4(6)
C5 N1 C8 107.5(5)
C9 N1 C8 121.0(6)
C19 N2 C15 119.1(6)
C22 N3 C23 129.0(6)
C22 N3 C18 118.9(6)
C23 N3 C18 111.9(6)
C6 C1 C2 118.6(7)
C3 C2 C1 120.3(8)
C2 C3 C4 122.6(8)
C3 C4 C5 116.5(7)
N1 C5 C4 131.6(7)
N1 C5 C6 107.6(5)
C4 C5 C6 120.9(6)
C1 C6 C5 121.1(6)
C1 C6 C7 131.6(7)
C5 C6 C7 107.3(5)
C8 C7 C6 105.9(5)
C8 C7 C14 127.8(5)
C6 C7 C14 126.3(5)
C7 C8 N1 111.6(5)
O1 C9 O2 127.2(7)
O1 C9 N1 122.0(7)
O2 C9 N1 110.8(6)
C12 C10 C11 112.2(12)
C12 C10 O2 110.8(11)
C11 C10 O2 102.8(7)
C12 C10 C13 111.4(9)
C11 C10 C13 111.6(12)
O2 C10 C13 107.6(10)
C7 C14 C15 115.4(6)
N2 C15 C14 110.5(5)
N2 C15 C22 104.7(5)
C14 C15 C22 113.0(6)
N2 C15 C16 104.1(5)
C14 C15 C16 114.1(5)
C22 C15 C16 109.6(5)
C20 C16 C15 112.0(6)
C20 C16 C17 109.6(6)
C15 C16 C17 109.1(4)
C18 C17 C16 109.2(5)
N3 C18 C25 103.5(5)
N3 C18 C17 107.8(5)
C25 C18 C17 117.7(6)
N3 C18 C19 105.4(6)
C25 C18 C19 115.6(6)
C17 C18 C19 106.0(5)
O3 C19 N2 125.1(7)
O3 C19 C18 125.6(7)
N2 C19 C18 109.3(6)
O4 C20 O5 121.6(7)
O4 C20 C16 127.6(8)
O5 C20 C16 110.7(7)
O6 C22 N3 125.8(6)
O6 C22 C15 124.8(7)
N3 C22 C15 109.4(6)
N3 C23 C24 102.1(6)
C25 C24 C23 105.3(6)
C24 C25 C18 105.5(6)
O7 C27 O8 120.3(12)
O7 C27 C26 122.7(12)
O8 C27 C26 116.9(10)
C29 C28 O8 112.3(10)

loop_
_geom_bond_atom_site_label_1
_geom_bond_atom_site_label_2
_geom_bond_distance
O1 C9 1.188(7)
O2 C9 1.322(7)
O2 C10 1.491(8)
O3 C19 1.223(7)
O4 C20 1.162(7)
O5 C20 1.285(8)
O5 C21 1.455(7)
O6 C22 1.226(7)
O7 C27 1.173(10)
O8 C27 1.271(10)
O8 C28 1.424(10)
N1 C5 1.385(7)
N1 C9 1.388(8)
N1 C8 1.396(6)
N2 C19 1.332(8)
N2 C15 1.494(6)
N3 C22 1.334(8)
N3 C23 1.471(7)
N3 C18 1.492(7)
C1 C6 1.369(8)
C1 C2 1.385(8)
C2 C3 1.383(9)
C3 C4 1.387(9)
C4 C5 1.398(7)
C5 C6 1.405(7)
C6 C7 1.457(7)
C7 C8 1.334(7)
C7 C14 1.485(7)
C10 C12 1.468(15)
C10 C11 1.473(10)
C10 C13 1.512(13)
C14 C15 1.530(8)
C15 C22 1.544(8)
C15 C16 1.550(8)
C16 C20 1.498(8)
C16 C17 1.562(9)
C17 C18 1.533(7)
C18 C25 1.506(8)
C18 C19 1.546(9)
C23 C24 1.514(9)
C24 C25 1.497(8)
C26 C27 1.453(12)
C28 C29 1.357(10)

loop_
_geom_hbond_atom_site_label_D
_geom_hbond_atom_site_label_H
_geom_hbond_atom_site_label_A
_geom_hbond_distance_DH
_geom_hbond_distance_HA
_geom_hbond_distance_DA
_geom_hbond_angle_DHA
_geom_hbond_site_symmetry_A
N2 H2A O3 0.86 2.11 2.878(6) 148.8 2_656

loop_
_geom_torsion_atom_site_label_1
_geom_torsion_atom_site_label_2
_geom_torsion_atom_site_label_3
_geom_torsion_atom_site_label_4
_geom_torsion
C6 C1 C2 C3 1(2)
C1 C2 C3 C4 0(2)
C2 C3 C4 C5 -2.1(19)
C9 N1 C5 C4 2.4(16)
C8 N1 C5 C4 -179.0(9)
C9 N1 C5 C6 -178.6(9)
C8 N1 C5 C6 -0.1(9)
C3 C4 C5 N1 -178.5(10)
C3 C4 C5 C6 2.7(15)
C2 C1 C6 C5 -0.8(15)
C2 C1 C6 C7 -178.6(10)
N1 C5 C6 C1 179.6(8)
C4 C5 C6 C1 -1.3(14)
N1 C5 C6 C7 -2.1(9)
C4 C5 C6 C7 177.0(8)
C1 C6 C7 C8 -178.4(10)
C5 C6 C7 C8 3.6(9)
C1 C6 C7 C14 -0.4(14)
C5 C6 C7 C14 -178.4(7)
C6 C7 C8 N1 -3.7(9)
C14 C7 C8 N1 178.2(7)
C5 N1 C8 C7 2.5(10)
C9 N1 C8 C7 -178.8(8)
C10 O2 C9 O1 2.7(18)
C10 O2 C9 N1 -179.6(10)
C5 N1 C9 O1 178.5(9)
C8 N1 C9 O1 0.1(15)
C5 N1 C9 O2 0.6(14)
C8 N1 C9 O2 -177.8(7)
C9 O2 C10 C12 58.4(15)
C9 O2 C10 C11 178.4(10)
C9 O2 C10 C13 -63.7(14)
C8 C7 C14 C15 -69.9(10)
C6 C7 C14 C15 112.5(8)
C19 N2 C15 C14 175.6(5)
C19 N2 C15 C22 53.6(7)
C19 N2 C15 C16 -61.5(7)
C7 C14 C15 N2 70.2(7)
C7 C14 C15 C22 -172.8(5)
C7 C14 C15 C16 -46.7(7)
N2 C15 C16 C20 176.1(5)
C14 C15 C16 C20 -63.3(7)
C22 C15 C16 C20 64.5(7)
N2 C15 C16 C17 54.6(6)
C14 C15 C16 C17 175.1(5)
C22 C15 C16 C17 -57.0(7)
C20 C16 C17 C18 -121.0(6)
C15 C16 C17 C18 2.0(7)
C22 N3 C18 C25 174.1(5)
C23 N3 C18 C25 -2.0(7)
C22 N3 C18 C17 -60.5(8)
C23 N3 C18 C17 123.4(6)
C22 N3 C18 C19 52.3(7)
C23 N3 C18 C19 -123.8(6)
C16 C17 C18 N3 52.7(7)
C16 C17 C18 C25 169.1(5)
C16 C17 C18 C19 -59.7(7)
C15 N2 C19 O3 -175.4(6)
C15 N2 C19 C18 2.5(8)
N3 C18 C19 O3 123.5(7)
C25 C18 C19 O3 9.9(10)
C17 C18 C19 O3 -122.4(7)
N3 C18 C19 N2 -54.4(6)
C25 C18 C19 N2 -168.0(5)
C17 C18 C19 N2 59.7(7)
C21 O5 C20 O4 -1.1(15)
C21 O5 C20 C16 176.3(8)
C15 C16 C20 O4 -41.0(12)
C17 C16 C20 O4 80.2(11)
C15 C16 C20 O5 141.8(7)
C17 C16 C20 O5 -97.0(8)
C23 N3 C22 O6 3.1(12)
C18 N3 C22 O6 -172.3(6)
C23 N3 C22 C15 179.4(6)
C18 N3 C22 C15 4.0(8)
N2 C15 C22 O6 120.8(7)
C14 C15 C22 O6 0.4(9)
C16 C15 C22 O6 -128.1(7)
N2 C15 C22 N3 -55.6(7)
C14 C15 C22 N3 -176.0(5)
C16 C15 C22 N3 55.6(7)
C22 N3 C23 C24 166.0(7)
C18 N3 C23 C24 -18.4(8)
N3 C23 C24 C25 31.8(8)
C23 C24 C25 C18 -34.3(8)
N3 C18 C25 C24 22.1(8)
C17 C18 C25 C24 -96.6(7)
C19 C18 C25 C24 136.7(7)
C28 O8 C27 O7 1(2)
C28 O8 C27 C26 -177.0(11)
C27 O8 C28 C29 -158.8(12)
